data_4316298
loop_
_publ_author_name
'Fergus R. Knight'
'Amy L. Fuller'
'Michael B\"uhl'
'Alexandra M. Z. Slawin'
'J. Derek Woollins'

_publ_section_title
;
 Hypervalent Adducts of Chalcogen-Containing peri-Substituted
 Naphthalenes; Reactions of Sulfur, Selenium, and Tellurium with
 Dihalogens
;
_journal_name_full 'Inorganic Chemistry'
_journal_page_first 7577
_journal_page_last 7596
_journal_paper_doi 10.1021/ic101086h
_journal_volume 49
_journal_year 2010
_chemical_formula_moiety 'C44 H32 I6 Se4 '
_chemical_formula_sum 'C44 H32 I6 Se4'
_chemical_formula_weight 1638.00
_space_group_IT_number 2
_symmetry_cell_setting triclinic
_symmetry_Int_Tables_number 2
_symmetry_space_group_name_Hall '-P 1'
_symmetry_space_group_name_H-M 'P -1'
_cell_angle_alpha 65.996(10)
_cell_angle_beta 82.763(14)
_cell_angle_gamma 83.206(14)
_cell_formula_units_Z 1
_cell_length_a 9.6503(18)
_cell_length_b 11.3357(16)
_cell_length_c 11.8269(16)
_cell_measurement_reflns_used 4521
_cell_measurement_temperature 125.1
_cell_measurement_theta_max 26.4
_cell_measurement_theta_min 1.9
_cell_volume 1169.3(3)
_computing_cell_refinement CrystalClear
_computing_data_collection CrystalClear
_computing_data_reduction CrystalStructure
_computing_publication_material 'CrystalStructure 3.8'
_computing_structure_refinement SHELXL
_computing_structure_solution SIR2004
_diffrn_ambient_temperature 125
_diffrn_detector_area_resol_mean 14.63
_diffrn_measured_fraction_theta_full 0.970
_diffrn_measured_fraction_theta_max 0.970
_diffrn_measurement_device_type 'Rigaku Saturn'
_diffrn_measurement_method \w
_diffrn_radiation_type 'Mo K\a'
_diffrn_radiation_wavelength 0.71075
_diffrn_reflns_av_R_equivalents 0.043
_diffrn_reflns_limit_h_max 11
_diffrn_reflns_limit_h_min -12
_diffrn_reflns_limit_k_max 13
_diffrn_reflns_limit_k_min -14
_diffrn_reflns_limit_l_max 14
_diffrn_reflns_limit_l_min -14
_diffrn_reflns_number 13845
_diffrn_reflns_theta_full 26.35
_diffrn_reflns_theta_max 26.35
_exptl_absorpt_coefficient_mu 7.130
_exptl_absorpt_correction_T_max 0.526
_exptl_absorpt_correction_T_min 0.336
_exptl_absorpt_correction_type multi-scan
_exptl_absorpt_process_details 'Jacobson, R. (1998) Private communication'
_exptl_crystal_colour red
_exptl_crystal_density_diffrn 2.326
_exptl_crystal_density_method 'not measured'
_exptl_crystal_description prism
_exptl_crystal_F_000 750.00
_exptl_crystal_size_max 0.15
_exptl_crystal_size_mid 0.09
_exptl_crystal_size_min 0.09
_refine_diff_density_max 1.32
_refine_diff_density_min -1.56
_refine_ls_extinction_method none
_refine_ls_goodness_of_fit_ref 1.185
_refine_ls_hydrogen_treatment refall
_refine_ls_number_parameters 245
_refine_ls_number_reflns 4628
_refine_ls_R_factor_gt 0.0483
_refine_ls_shift/su_max 0.0010
_refine_ls_structure_factor_coef Fsqd
_refine_ls_weighting_details 'w = 1/[\s^2^(Fo^2^)+(0.0947P)^2^+4.5761P] where P=(Fo^2^+2Fc^2^)/3'
_refine_ls_weighting_scheme calc
_refine_ls_wR_factor_ref 0.1746
_reflns_number_gt 4222
_reflns_number_total 4628
_reflns_threshold_expression F^2^>2.0\s(F^2^)
_cod_data_source_file ic101086h_si_005.cif
_cod_data_source_block '__FKDW157BI-3'
_cod_original_formula_sum 'C44 H32 I6 Se4 '
_cod_database_code 4316298

loop_
_symmetry_equiv_pos_site_id
_symmetry_equiv_pos_as_xyz
1 +X,+Y,+Z
2 -X,-Y,-Z

loop_
_atom_site_label
_atom_site_type_symbol
_atom_site_fract_x
_atom_site_fract_y
_atom_site_fract_z
_atom_site_U_iso_or_equiv
_atom_site_adp_type
_atom_site_occupancy
_atom_site_symmetry_multiplicity
_atom_site_calc_flag
_atom_site_refinement_flags
_atom_site_disorder_assembly
_atom_site_disorder_group
I(1) I 0.42095(5) 0.33279(5) 0.84104(5) 0.02533(18) Uani 1.00 1 d . . .
I(2) I 0.54681(7) 0.21697(8) 1.07236(6) 0.0469(2) Uani 1.00 1 d . . .
I(3) I 0.12786(9) -0.05674(6) 0.97734(6) 0.0453(2) Uani 1.00 1 d . . .
Se(1) Se 0.29556(8) 0.45610(8) 0.61163(7) 0.0215(2) Uani 1.00 1 d . . .
Se(2) Se 0.28784(8) 0.69272(8) 0.67782(8) 0.0239(2) Uani 1.00 1 d . . .
C(1) C 0.1001(8) 0.4582(8) 0.6771(7) 0.0247(16) Uani 1.00 1 d . . .
C(2) C 0.0164(8) 0.3800(8) 0.6567(8) 0.0288(18) Uani 1.00 1 d . . .
C(3) C -0.1206(9) 0.3589(9) 0.7147(10) 0.036(2) Uani 1.00 1 d . . .
C(4) C -0.1711(9) 0.4170(9) 0.7924(9) 0.035(2) Uani 1.00 1 d . . .
C(5) C -0.0926(9) 0.5066(9) 0.8100(7) 0.0289(19) Uani 1.00 1 d . . .
C(6) C -0.1520(9) 0.5685(8) 0.8883(8) 0.0295(19) Uani 1.00 1 d . . .
C(7) C -0.0825(10) 0.6573(10) 0.9054(9) 0.040(2) Uani 1.00 1 d . . .
C(8) C 0.0505(9) 0.6882(8) 0.8412(8) 0.0284(18) Uani 1.00 1 d . . .
C(9) C 0.1110(8) 0.6293(8) 0.7638(7) 0.0256(17) Uani 1.00 1 d . . .
C(10) C 0.0455(8) 0.5315(7) 0.7501(7) 0.0225(16) Uani 1.00 1 d . . .
C(11) C 0.3059(8) 0.3103(7) 0.5641(7) 0.0225(16) Uani 1.00 1 d . . .
C(12) C 0.2942(9) 0.1832(8) 0.6527(8) 0.0293(18) Uani 1.00 1 d . . .
C(13) C 0.3085(10) 0.0814(9) 0.6108(9) 0.035(2) Uani 1.00 1 d . . .
C(14) C 0.3376(9) 0.1098(9) 0.4835(9) 0.0315(19) Uani 1.00 1 d . . .
C(15) C 0.3489(10) 0.2363(11) 0.4006(9) 0.040(2) Uani 1.00 1 d . . .
C(16) C 0.3343(9) 0.3375(8) 0.4392(7) 0.0270(17) Uani 1.00 1 d . . .
C(17) C 0.2287(8) 0.7965(7) 0.5155(7) 0.0199(15) Uani 1.00 1 d . . .
C(18) C 0.0930(8) 0.8529(8) 0.4928(8) 0.0285(18) Uani 1.00 1 d . . .
C(19) C 0.0668(10) 0.9375(9) 0.3758(9) 0.035(2) Uani 1.00 1 d . . .
C(20) C 0.1723(10) 0.9707(9) 0.2779(8) 0.033(2) Uani 1.00 1 d . . .
C(21) C 0.3045(9) 0.9118(8) 0.2981(8) 0.0305(19) Uani 1.00 1 d . . .
C(22) C 0.3340(9) 0.8243(8) 0.4169(8) 0.0261(17) Uani 1.00 1 d . . .
H(2) H 0.0518 0.3389 0.6020 0.035 Uiso 1.00 1 c R . .
H(3) H -0.1767 0.3045 0.6992 0.043 Uiso 1.00 1 c R . .
H(4) H -0.2606 0.3981 0.8363 0.042 Uiso 1.00 1 c R . .
H(6) H -0.2422 0.5481 0.9301 0.035 Uiso 1.00 1 c R . .
H(7) H -0.1229 0.6975 0.9595 0.048 Uiso 1.00 1 c R . .
H(8) H 0.0992 0.7507 0.8516 0.034 Uiso 1.00 1 c R . .
H(12) H 0.2771 0.1658 0.7387 0.035 Uiso 1.00 1 c R . .
H(13) H 0.2984 -0.0054 0.6684 0.042 Uiso 1.00 1 c R . .
H(14) H 0.3495 0.0421 0.4546 0.038 Uiso 1.00 1 c R . .
H(15) H 0.3672 0.2547 0.3145 0.048 Uiso 1.00 1 c R . .
H(16) H 0.3437 0.4241 0.3807 0.032 Uiso 1.00 1 c R . .
H(18) H 0.0200 0.8325 0.5581 0.034 Uiso 1.00 1 c R . .
H(19) H -0.0259 0.9751 0.3601 0.042 Uiso 1.00 1 c R . .
H(20) H 0.1523 1.0336 0.1980 0.039 Uiso 1.00 1 c R . .
H(21) H 0.3757 0.9305 0.2313 0.037 Uiso 1.00 1 c R . .
H(22) H 0.4256 0.7834 0.4313 0.031 Uiso 1.00 1 c R . .

loop_
_atom_site_aniso_label
_atom_site_aniso_U_11
_atom_site_aniso_U_22
_atom_site_aniso_U_33
_atom_site_aniso_U_12
_atom_site_aniso_U_13
_atom_site_aniso_U_23
I(1) 0.0222(3) 0.0310(3) 0.0228(3) -0.0019(2) -0.0001(2) -0.0112(2)
I(2) 0.0357(3) 0.0731(5) 0.0226(3) 0.0024(3) -0.0036(2) -0.0110(3)
I(3) 0.0769(5) 0.0379(4) 0.0244(3) -0.0085(3) -0.0022(3) -0.0151(3)
Se(1) 0.0241(4) 0.0212(4) 0.0205(4) -0.0013(3) -0.0007(3) -0.0102(3)
Se(2) 0.0277(4) 0.0232(4) 0.0235(4) -0.0051(3) -0.0023(3) -0.0112(3)
C(1) 0.028(4) 0.028(4) 0.020(3) 0.000(3) -0.004(3) -0.011(3)
C(2) 0.025(4) 0.026(4) 0.042(5) -0.003(3) -0.005(3) -0.019(4)
C(3) 0.025(4) 0.029(4) 0.055(6) -0.004(3) -0.004(4) -0.018(4)
C(4) 0.025(4) 0.032(4) 0.035(5) -0.003(3) 0.000(3) -0.001(4)
C(5) 0.031(4) 0.037(4) 0.009(3) 0.005(3) -0.006(3) -0.001(3)
C(6) 0.029(4) 0.030(4) 0.023(4) 0.009(3) -0.001(3) -0.007(3)
C(7) 0.038(5) 0.053(6) 0.030(5) 0.010(4) 0.005(4) -0.025(4)
C(8) 0.040(4) 0.021(4) 0.027(4) -0.003(3) -0.006(3) -0.011(3)
C(9) 0.022(3) 0.027(4) 0.024(4) -0.000(3) 0.000(3) -0.007(3)
C(10) 0.029(4) 0.017(3) 0.021(4) -0.000(3) -0.003(3) -0.007(3)
C(11) 0.019(3) 0.021(3) 0.028(4) 0.002(3) -0.004(3) -0.010(3)
C(12) 0.040(4) 0.026(4) 0.018(4) 0.009(3) -0.007(3) -0.007(3)
C(13) 0.038(5) 0.032(4) 0.040(5) 0.005(3) -0.011(4) -0.019(4)
C(14) 0.031(4) 0.037(5) 0.038(5) 0.001(3) -0.009(3) -0.026(4)
C(15) 0.034(5) 0.063(6) 0.034(5) 0.002(4) -0.006(4) -0.032(5)
C(16) 0.039(4) 0.018(3) 0.021(4) 0.002(3) -0.005(3) -0.005(3)
C(17) 0.031(4) 0.020(3) 0.014(3) -0.005(3) -0.004(3) -0.010(3)
C(18) 0.024(4) 0.032(4) 0.032(4) -0.002(3) 0.003(3) -0.016(3)
C(19) 0.031(4) 0.036(5) 0.037(5) 0.007(3) -0.007(3) -0.014(4)
C(20) 0.047(5) 0.033(4) 0.023(4) -0.006(4) -0.004(3) -0.016(3)
C(21) 0.037(4) 0.032(4) 0.025(4) -0.009(3) 0.000(3) -0.013(3)
C(22) 0.026(4) 0.028(4) 0.035(4) -0.002(3) 0.001(3) -0.024(3)

loop_
_atom_type_symbol
_atom_type_description
_atom_type_scat_dispersion_real
_atom_type_scat_dispersion_imag
_atom_type_scat_source
C C 0.003 0.002
;
International Tables for Crystallography
(1992, Vol. C, Tables 4.2.6.8 and 6.1.1.4)
;
H H 0.000 0.000
;
International Tables for Crystallography
(1992, Vol. C, Table 6.1.1.4)
;
I I -0.474 1.812
;
International Tables for Crystallography
(1992, Vol. C, Tables 4.2.6.8 and 6.1.1.4)
;
Se Se -0.093 2.226
;
International Tables for Crystallography
(1992, Vol. C, Tables 4.2.6.8 and 6.1.1.4)
;

loop_
_geom_angle_atom_site_label_1
_geom_angle_atom_site_label_2
_geom_angle_atom_site_label_3
_geom_angle
_geom_angle_publ_flag
_geom_angle_site_symmetry_1
_geom_angle_site_symmetry_2
_geom_angle_site_symmetry_3
I(2) I(1) Se(1) 178.09(3) yes . . .
I(1) Se(1) C(1) 98.7(2) yes . . .
I(1) Se(1) C(11) 99.4(2) yes . . .
C(1) Se(1) C(11) 100.3(3) yes . . .
C(9) Se(2) C(17) 99.8(3) yes . . .
Se(1) C(1) C(2) 116.8(7) yes . . .
Se(1) C(1) C(10) 122.5(7) yes . . .
C(2) C(1) C(10) 120.6(7) yes . . .
C(1) C(2) C(3) 121.8(10) yes . . .
C(2) C(3) C(4) 119.2(10) yes . . .
C(3) C(4) C(5) 121.3(8) yes . . .
C(4) C(5) C(6) 119.2(8) yes . . .
C(4) C(5) C(10) 120.4(9) yes . . .
C(6) C(5) C(10) 120.4(9) yes . . .
C(5) C(6) C(7) 121.3(8) yes . . .
C(6) C(7) C(8) 118.8(10) yes . . .
C(7) C(8) C(9) 121.2(10) yes . . .
Se(2) C(9) C(8) 114.5(7) yes . . .
Se(2) C(9) C(10) 124.2(6) yes . . .
C(8) C(9) C(10) 121.3(7) yes . . .
C(1) C(10) C(5) 116.3(8) yes . . .
C(1) C(10) C(9) 126.9(7) yes . . .
C(5) C(10) C(9) 116.7(8) yes . . .
Se(1) C(11) C(12) 121.8(7) yes . . .
Se(1) C(11) C(16) 116.2(5) yes . . .
C(12) C(11) C(16) 121.8(9) yes . . .
C(11) C(12) C(13) 118.4(8) yes . . .
C(12) C(13) C(14) 119.4(8) yes . . .
C(13) C(14) C(15) 119.7(11) yes . . .
C(14) C(15) C(16) 121.9(10) yes . . .
C(11) C(16) C(15) 118.7(7) yes . . .
Se(2) C(17) C(18) 124.0(6) yes . . .
Se(2) C(17) C(22) 116.1(5) yes . . .
C(18) C(17) C(22) 119.6(6) yes . . .
C(17) C(18) C(19) 119.0(7) yes . . .
C(18) C(19) C(20) 121.9(8) yes . . .
C(19) C(20) C(21) 119.4(7) yes . . .
C(20) C(21) C(22) 119.7(8) yes . . .
C(17) C(22) C(21) 120.2(7) yes . . .
C(1) C(2) H(2) 119.1 no . . .
C(3) C(2) H(2) 119.1 no . . .
C(2) C(3) H(3) 120.4 no . . .
C(4) C(3) H(3) 120.4 no . . .
C(3) C(4) H(4) 119.3 no . . .
C(5) C(4) H(4) 119.3 no . . .
C(5) C(6) H(6) 119.3 no . . .
C(7) C(6) H(6) 119.3 no . . .
C(6) C(7) H(7) 120.6 no . . .
C(8) C(7) H(7) 120.6 no . . .
C(7) C(8) H(8) 119.4 no . . .
C(9) C(8) H(8) 119.4 no . . .
C(11) C(12) H(12) 120.8 no . . .
C(13) C(12) H(12) 120.8 no . . .
C(12) C(13) H(13) 120.3 no . . .
C(14) C(13) H(13) 120.3 no . . .
C(13) C(14) H(14) 120.1 no . . .
C(15) C(14) H(14) 120.1 no . . .
C(14) C(15) H(15) 119.1 no . . .
C(16) C(15) H(15) 119.1 no . . .
C(11) C(16) H(16) 120.6 no . . .
C(15) C(16) H(16) 120.6 no . . .
C(17) C(18) H(18) 120.5 no . . .
C(19) C(18) H(18) 120.5 no . . .
C(18) C(19) H(19) 119.0 no . . .
C(20) C(19) H(19) 119.0 no . . .
C(19) C(20) H(20) 120.3 no . . .
C(21) C(20) H(20) 120.3 no . . .
C(20) C(21) H(21) 120.1 no . . .
C(22) C(21) H(21) 120.2 no . . .
C(17) C(22) H(22) 119.9 no . . .
C(21) C(22) H(22) 119.9 no . . .

loop_
_geom_bond_atom_site_label_1
_geom_bond_atom_site_label_2
_geom_bond_distance
_geom_bond_publ_flag
_geom_bond_site_symmetry_1
_geom_bond_site_symmetry_2
I(1) I(2) 2.8672(8) yes . .
I(1) Se(1) 2.8497(9) yes . .
I(3) I(3) 2.7402(11) yes . 2_557
Se(1) C(1) 1.948(8) yes . .
Se(1) C(11) 1.939(10) yes . .
Se(2) C(9) 1.929(7) yes . .
Se(2) C(17) 1.917(7) yes . .
C(1) C(2) 1.375(15) yes . .
C(1) C(10) 1.441(14) yes . .
C(2) C(3) 1.410(12) yes . .
C(3) C(4) 1.350(17) yes . .
C(4) C(5) 1.428(16) yes . .
C(5) C(6) 1.406(14) yes . .
C(5) C(10) 1.430(11) yes . .
C(6) C(7) 1.365(17) yes . .
C(7) C(8) 1.411(13) yes . .
C(8) C(9) 1.376(14) yes . .
C(9) C(10) 1.412(14) yes . .
C(11) C(12) 1.402(10) yes . .
C(11) C(16) 1.378(12) yes . .
C(12) C(13) 1.416(16) yes . .
C(13) C(14) 1.404(15) yes . .
C(14) C(15) 1.376(13) yes . .
C(15) C(16) 1.384(17) yes . .
C(17) C(18) 1.395(11) yes . .
C(17) C(22) 1.403(11) yes . .
C(18) C(19) 1.360(12) yes . .
C(19) C(20) 1.400(13) yes . .
C(20) C(21) 1.370(13) yes . .
C(21) C(22) 1.393(11) yes . .
C(2) H(2) 0.950 no . .
C(3) H(3) 0.950 no . .
C(4) H(4) 0.950 no . .
C(6) H(6) 0.950 no . .
C(7) H(7) 0.950 no . .
C(8) H(8) 0.950 no . .
C(12) H(12) 0.950 no . .
C(13) H(13) 0.950 no . .
C(14) H(14) 0.950 no . .
C(15) H(15) 0.950 no . .
C(16) H(16) 0.950 no . .
C(18) H(18) 0.950 no . .
C(19) H(19) 0.950 no . .
C(20) H(20) 0.950 no . .
C(21) H(21) 0.950 no . .
C(22) H(22) 0.950 no . .

loop_
_geom_contact_atom_site_label_1
_geom_contact_atom_site_label_2
_geom_contact_distance
_geom_contact_publ_flag
_geom_contact_site_symmetry_1
_geom_contact_site_symmetry_2
I(2) I(3) 3.5434(10) ? . 2_657
I(3) I(2) 3.5434(10) ? . 2_657
C(4) C(16) 3.402(11) ? . 2_566
C(6) C(7) 3.544(12) ? . 2_567
C(6) C(8) 3.493(10) ? . 2_567
C(7) C(6) 3.544(12) ? . 2_567
C(8) C(6) 3.493(10) ? . 2_567
C(12) C(22) 3.578(12) ? . 2_666
C(16) C(4) 3.402(11) ? . 2_566
C(18) C(19) 3.461(15) ? . 2_576
C(19) C(18) 3.461(15) ? . 2_576
C(22) C(12) 3.578(12) ? . 2_666
I(1) H(4) 3.233 ? . 1_655
I(1) H(7) 3.438 ? . 2_567
I(2) H(4) 3.224 ? . 1_655
I(2) H(13) 3.421 ? . 2_657
I(2) H(15) 3.310 ? . 1_556
I(2) H(21) 3.511 ? . 1_546
I(3) H(8) 3.152 ? . 1_545
I(3) H(12) 3.232 ? . .
I(3) H(20) 3.210 ? . 1_546
I(3) H(20) 3.533 ? . 2_566
Se(2) H(13) 3.391 ? . 1_565
Se(2) H(15) 3.469 ? . 2_666
C(1) H(2) 3.547 ? . 2_566
C(2) H(2) 3.468 ? . 2_566
C(3) H(16) 3.010 ? . 2_566
C(4) H(16) 2.713 ? . 2_566
C(5) H(7) 3.503 ? . 2_567
C(5) H(15) 3.544 ? . 2_566
C(5) H(16) 3.326 ? . 2_566
C(6) H(15) 3.232 ? . 2_566
C(7) H(20) 3.224 ? . 2_576
C(8) H(6) 3.479 ? . 2_567
C(8) H(19) 3.582 ? . 2_576
C(8) H(20) 3.402 ? . 2_576
C(10) H(7) 3.468 ? . 2_567
C(11) H(22) 2.680 ? . 2_666
C(12) H(19) 3.371 ? . 2_566
C(12) H(21) 3.519 ? . 2_666
C(12) H(22) 2.775 ? . 2_666
C(13) H(14) 3.549 ? . 2_656
C(13) H(19) 2.822 ? . 2_566
C(13) H(22) 3.028 ? . 2_666
C(14) H(14) 3.304 ? . 2_656
C(14) H(18) 3.495 ? . 2_566
C(14) H(19) 3.352 ? . 2_566
C(14) H(22) 3.151 ? . 2_666
C(15) H(22) 3.058 ? . 2_666
C(16) H(4) 3.499 ? . 2_566
C(16) H(22) 2.833 ? . 2_666
C(17) H(3) 3.291 ? . 2_566
C(17) H(13) 3.568 ? . 1_565
C(17) H(14) 2.924 ? . 1_565
C(18) H(2) 3.322 ? . 2_566
C(18) H(3) 3.388 ? . 2_566
C(18) H(14) 3.334 ? . 1_565
C(18) H(18) 3.431 ? . 2_576
C(18) H(19) 3.070 ? . 2_576
C(19) H(2) 3.362 ? . 2_566
C(19) H(3) 3.238 ? . 2_566
C(19) H(13) 3.575 ? . 2_566
C(19) H(14) 3.468 ? . 1_565
C(19) H(18) 3.015 ? . 2_576
C(20) H(3) 3.015 ? . 2_566
C(20) H(14) 3.249 ? . 1_565
C(21) H(3) 2.859 ? . 2_566
C(21) H(14) 2.894 ? . 1_565
C(22) H(3) 3.001 ? . 2_566
C(22) H(14) 2.704 ? . 1_565
H(2) C(1) 3.547 ? . 2_566
H(2) C(2) 3.468 ? . 2_566
H(2) C(18) 3.322 ? . 2_566
H(2) C(19) 3.362 ? . 2_566
H(2) H(2) 3.568 ? . 2_566
H(2) H(18) 3.389 ? . 2_566
H(2) H(19) 3.438 ? . 2_566
H(3) C(17) 3.291 ? . 2_566
H(3) C(18) 3.388 ? . 2_566
H(3) C(19) 3.238 ? . 2_566
H(3) C(20) 3.015 ? . 2_566
H(3) C(21) 2.859 ? . 2_566
H(3) C(22) 3.001 ? . 2_566
H(3) H(16) 3.131 ? . 2_566
H(3) H(20) 3.505 ? . 2_566
H(3) H(21) 3.239 ? . 2_566
H(3) H(22) 3.449 ? . 2_566
H(4) I(1) 3.233 ? . 1_455
H(4) I(2) 3.224 ? . 1_455
H(4) C(16) 3.499 ? . 2_566
H(4) H(16) 2.688 ? . 2_566
H(6) C(8) 3.479 ? . 2_567
H(6) H(8) 3.567 ? . 2_567
H(6) H(15) 3.131 ? . 2_566
H(7) I(1) 3.438 ? . 2_567
H(7) C(5) 3.503 ? . 2_567
H(7) C(10) 3.468 ? . 2_567
H(7) H(20) 2.855 ? . 2_576
H(8) I(3) 3.152 ? . 1_565
H(8) H(6) 3.567 ? . 2_567
H(8) H(13) 3.372 ? . 1_565
H(8) H(19) 3.166 ? . 2_576
H(8) H(20) 3.162 ? . 2_576
H(12) I(3) 3.232 ? . .
H(12) H(19) 3.597 ? . 2_566
H(12) H(21) 3.415 ? . 2_666
H(12) H(22) 3.256 ? . 2_666
H(13) I(2) 3.421 ? . 2_657
H(13) Se(2) 3.391 ? . 1_545
H(13) C(17) 3.568 ? . 1_545
H(13) C(19) 3.575 ? . 2_566
H(13) H(8) 3.372 ? . 1_545
H(13) H(14) 3.570 ? . 2_656
H(13) H(19) 2.659 ? . 2_566
H(14) C(13) 3.549 ? . 2_656
H(14) C(14) 3.304 ? . 2_656
H(14) C(17) 2.924 ? . 1_545
H(14) C(18) 3.334 ? . 1_545
H(14) C(19) 3.468 ? . 1_545
H(14) C(20) 3.249 ? . 1_545
H(14) C(21) 2.894 ? . 1_545
H(14) C(22) 2.704 ? . 1_545
H(14) H(13) 3.570 ? . 2_656
H(14) H(14) 3.129 ? . 2_656
H(14) H(19) 3.559 ? . 2_566
H(14) H(21) 3.333 ? . 1_545
H(14) H(22) 3.051 ? . 1_545
H(15) I(2) 3.310 ? . 1_554
H(15) Se(2) 3.469 ? . 2_666
H(15) C(5) 3.544 ? . 2_566
H(15) C(6) 3.232 ? . 2_566
H(15) H(6) 3.131 ? . 2_566
H(16) C(3) 3.010 ? . 2_566
H(16) C(4) 2.713 ? . 2_566
H(16) C(5) 3.326 ? . 2_566
H(16) H(3) 3.131 ? . 2_566
H(16) H(4) 2.688 ? . 2_566
H(16) H(22) 3.344 ? . 2_666
H(18) C(14) 3.495 ? . 2_566
H(18) C(18) 3.431 ? . 2_576
H(18) C(19) 3.015 ? . 2_576
H(18) H(2) 3.389 ? . 2_566
H(18) H(18) 3.465 ? . 2_576
H(18) H(19) 2.731 ? . 2_576
H(19) C(8) 3.582 ? . 2_576
H(19) C(12) 3.371 ? . 2_566
H(19) C(13) 2.822 ? . 2_566
H(19) C(14) 3.352 ? . 2_566
H(19) C(18) 3.070 ? . 2_576
H(19) H(2) 3.438 ? . 2_566
H(19) H(8) 3.166 ? . 2_576
H(19) H(12) 3.597 ? . 2_566
H(19) H(13) 2.659 ? . 2_566
H(19) H(14) 3.559 ? . 2_566
H(19) H(18) 2.731 ? . 2_576
H(20) I(3) 3.210 ? . 1_564
H(20) I(3) 3.533 ? . 2_566
H(20) C(7) 3.224 ? . 2_576
H(20) C(8) 3.402 ? . 2_576
H(20) H(3) 3.505 ? . 2_566
H(20) H(7) 2.855 ? . 2_576
H(20) H(8) 3.162 ? . 2_576
H(21) I(2) 3.511 ? . 1_564
H(21) C(12) 3.519 ? . 2_666
H(21) H(3) 3.239 ? . 2_566
H(21) H(12) 3.415 ? . 2_666
H(21) H(14) 3.333 ? . 1_565
H(22) C(11) 2.680 ? . 2_666
H(22) C(12) 2.775 ? . 2_666
H(22) C(13) 3.028 ? . 2_666
H(22) C(14) 3.151 ? . 2_666
H(22) C(15) 3.058 ? . 2_666
H(22) C(16) 2.833 ? . 2_666
H(22) H(3) 3.449 ? . 2_566
H(22) H(12) 3.256 ? . 2_666
H(22) H(14) 3.051 ? . 1_565
H(22) H(16) 3.344 ? . 2_666
Se(1) Se(2) 3.0756(14) ? . .
Se(2) I(1) 3.8730(9) ? . .
Se(2) I(2) 6.0314(9) ? . .

loop_
_geom_torsion_atom_site_label_1
_geom_torsion_atom_site_label_2
_geom_torsion_atom_site_label_3
_geom_torsion_atom_site_label_4
_geom_torsion
_geom_torsion_publ_flag
_geom_torsion_site_symmetry_1
_geom_torsion_site_symmetry_2
_geom_torsion_site_symmetry_3
_geom_torsion_site_symmetry_4
I(2) I(1) Se(1) C(1) -84.1(8) ? . . . .
I(2) I(1) Se(1) C(11) 173.8(8) ? . . . .
I(1) Se(1) C(1) C(2) -111.6(5) ? . . . .
I(1) Se(1) C(1) C(10) 64.8(5) ? . . . .
I(1) Se(1) C(11) C(12) 33.0(7) ? . . . .
I(1) Se(1) C(11) C(16) -143.0(6) ? . . . .
C(1) Se(1) C(11) C(12) -67.7(7) ? . . . .
C(1) Se(1) C(11) C(16) 116.3(6) ? . . . .
C(11) Se(1) C(1) C(2) -10.3(6) ? . . . .
C(11) Se(1) C(1) C(10) 166.1(5) ? . . . .
C(9) Se(2) C(17) C(18) 26.2(9) ? . . . .
C(9) Se(2) C(17) C(22) -159.4(7) ? . . . .
C(17) Se(2) C(9) C(8) -104.4(6) ? . . . .
C(17) Se(2) C(9) C(10) 75.1(6) ? . . . .
Se(1) C(1) C(2) C(3) 170.6(6) ? . . . .
Se(1) C(1) C(10) C(5) -169.4(5) ? . . . .
Se(1) C(1) C(10) C(9) 13.8(10) ? . . . .
C(2) C(1) C(10) C(5) 6.8(10) ? . . . .
C(2) C(1) C(10) C(9) -170.0(7) ? . . . .
C(10) C(1) C(2) C(3) -5.8(11) ? . . . .
C(1) C(2) C(3) C(4) -0.0(11) ? . . . .
C(2) C(3) C(4) C(5) 4.6(12) ? . . . .
C(3) C(4) C(5) C(6) 177.6(7) ? . . . .
C(3) C(4) C(5) C(10) -3.4(12) ? . . . .
C(4) C(5) C(6) C(7) -178.3(7) ? . . . .
C(4) C(5) C(10) C(1) -2.3(10) ? . . . .
C(4) C(5) C(10) C(9) 174.8(7) ? . . . .
C(6) C(5) C(10) C(1) 176.7(6) ? . . . .
C(6) C(5) C(10) C(9) -6.2(10) ? . . . .
C(10) C(5) C(6) C(7) 2.6(11) ? . . . .
C(5) C(6) C(7) C(8) 1.0(12) ? . . . .
C(6) C(7) C(8) C(9) -0.9(12) ? . . . .
C(7) C(8) C(9) Se(2) 176.6(6) ? . . . .
C(7) C(8) C(9) C(10) -3.0(12) ? . . . .
Se(2) C(9) C(10) C(1) 3.6(11) ? . . . .
Se(2) C(9) C(10) C(5) -173.1(5) ? . . . .
C(8) C(9) C(10) C(1) -176.9(7) ? . . . .
C(8) C(9) C(10) C(5) 6.4(10) ? . . . .
Se(1) C(11) C(12) C(13) -177.5(6) ? . . . .
Se(1) C(11) C(16) C(15) 177.2(7) ? . . . .
C(12) C(11) C(16) C(15) 1.2(13) ? . . . .
C(16) C(11) C(12) C(13) -1.7(13) ? . . . .
C(11) C(12) C(13) C(14) 1.8(13) ? . . . .
C(12) C(13) C(14) C(15) -1.4(14) ? . . . .
C(13) C(14) C(15) C(16) 0.9(14) ? . . . .
C(14) C(15) C(16) C(11) -0.8(13) ? . . . .
Se(2) C(17) C(18) C(19) 172.0(8) ? . . . .
Se(2) C(17) C(22) C(21) -172.1(8) ? . . . .
C(18) C(17) C(22) C(21) 2.6(15) ? . . . .
C(22) C(17) C(18) C(19) -2.3(16) ? . . . .
C(17) C(18) C(19) C(20) -0.7(15) ? . . . .
C(18) C(19) C(20) C(21) 3.5(18) ? . . . .
C(19) C(20) C(21) C(22) -3.1(17) ? . . . .
C(20) C(21) C(22) C(17) 0.1(14) ? . . . .
